data_4303389
loop_
_publ_author_name
'Shuang Yao'
'Hoi-Shan Chan'
'Chi-Keung Lam'
'Hung Kay Lee'

_publ_section_title
;
Synthesis, Structure, and Reaction Chemistry of Samarium(II), Europium(II),
and Ytterbium(II) Complexes of the Unsymmetrical Benzamidinate Ligand
[PhC(NSiMe3)(NC6H3Pri2-2,6)]-
;
_journal_name_full 'Inorganic Chemistry'
_journal_page_first 9936
_journal_page_last 9946
_journal_paper_doi 10.1021/ic901327m
_journal_volume 48
_journal_year 2009
_chemical_formula_sum 'C57 H85 N6 Si2 Sm'
_chemical_formula_weight 1060.84
_chemical_name_systematic
; 
 ? 
;
_space_group_IT_number 15
_symmetry_cell_setting monoclinic
_symmetry_space_group_name_Hall '-C 2yc'
_symmetry_space_group_name_H-M 'C 1 2/c 1'
_atom_sites_solution_hydrogens geom
_atom_sites_solution_primary direct
_atom_sites_solution_secondary difmap
_audit_creation_method SHELXL-97
_cell_angle_alpha 90.00
_cell_angle_beta 102.796(3)
_cell_angle_gamma 90.00
_cell_formula_units_Z 4
_cell_length_a 14.513(3)
_cell_length_b 18.376(3)
_cell_length_c 22.516(4)
_cell_measurement_reflns_used 161
_cell_measurement_temperature 293(2)
_cell_measurement_theta_max 14
_cell_measurement_theta_min -14
_cell_volume 5855.7(19)
_computing_cell_refinement 'BRUKER SMART CCD DIFFRACTOMETER'
_computing_data_collection 'BRUKER SMART CCD DIFFRACTOMETER'
_computing_data_reduction 'BRUKER SMART CCD DIFFRACTOMETER'
_computing_molecular_graphics 'SIEMENS SHELXTL'
_computing_publication_material 'SIEMENS SHELXTL'
_computing_structure_refinement 'SHELXL-97 (Sheldrick, 1997)'
_computing_structure_solution 'SHELXS-97 (Sheldrick, 1990)'
_diffrn_ambient_temperature 293(2)
_diffrn_measured_fraction_theta_full 0.999
_diffrn_measured_fraction_theta_max 0.999
_diffrn_measurement_device_type 'BRUKER SMART CCD DIFFRACTOMETER'
_diffrn_measurement_method 'OMEGA SCAN'
_diffrn_radiation_monochromator graphite
_diffrn_radiation_source 'fine-focus sealed tube'
_diffrn_radiation_type MoK\a
_diffrn_radiation_wavelength 0.71073
_diffrn_reflns_av_R_equivalents 0.0461
_diffrn_reflns_av_sigmaI/netI 0.0523
_diffrn_reflns_limit_h_max 19
_diffrn_reflns_limit_h_min -17
_diffrn_reflns_limit_k_max 24
_diffrn_reflns_limit_k_min -21
_diffrn_reflns_limit_l_max 21
_diffrn_reflns_limit_l_min -29
_diffrn_reflns_number 19827
_diffrn_reflns_theta_full 28.03
_diffrn_reflns_theta_max 28.03
_diffrn_reflns_theta_min 1.82
_exptl_absorpt_coefficient_mu 1.082
_exptl_absorpt_correction_T_max 1.0000
_exptl_absorpt_correction_T_min 0.443207
_exptl_absorpt_correction_type multi-scan
_exptl_absorpt_process_details SADABS_Bruker
_exptl_crystal_colour colourless
_exptl_crystal_density_diffrn 1.203
_exptl_crystal_density_method 'not measured'
_exptl_crystal_description block
_exptl_crystal_F_000 2236
_exptl_crystal_size_max 0.40
_exptl_crystal_size_mid 0.30
_exptl_crystal_size_min 0.20
_refine_diff_density_max 0.934
_refine_diff_density_min -0.536
_refine_diff_density_rms 0.085
_refine_ls_extinction_method none
_refine_ls_goodness_of_fit_ref 1.039
_refine_ls_hydrogen_treatment constr
_refine_ls_matrix_type full
_refine_ls_number_parameters 299
_refine_ls_number_reflns 7111
_refine_ls_number_restraints 0
_refine_ls_restrained_S_all 1.039
_refine_ls_R_factor_all 0.0520
_refine_ls_R_factor_gt 0.0377
_refine_ls_shift/su_max 0.002
_refine_ls_shift/su_mean 0.000
_refine_ls_structure_factor_coef Fsqd
_refine_ls_weighting_details 'calc w=1/[\s^2^(Fo^2^)+(0.0522P)^2^+1.5498P] where P=(Fo^2^+2Fc^2^)/3'
_refine_ls_weighting_scheme calc
_refine_ls_wR_factor_gt 0.0909
_refine_ls_wR_factor_ref 0.0993
_reflns_number_gt 5892
_reflns_number_total 7111
_reflns_threshold_expression >2sigma(I)
_cod_data_source_file ic901327m_si_002_10.cif
_cod_data_source_block ys151
_cod_depositor_comments
;
The following automatic conversions were performed:
'_symmetry_cell_setting' value 'Monoclinic' changed to 'monoclinic'
according to '/home/saulius/struct/CIF-dictionaries/cif_core.dic'
dictionary named 'cif_core.dic' version 2.4.1 from
2010-06-29.

'_exptl_absorpt_correction_type' value 'Multi-scan' changed
to 'multi-scan' according to
'/home/saulius/struct/CIF-dictionaries/cif_core.dic' dictionary named
'cif_core.dic' version 2.4.1 from 2010-06-29.

Automatic conversion script
Id: cif_fix_enum 1527 2010-12-29 10:47:43Z saulius 
;
_cod_original_cell_volume 5855.7(18)
_cod_database_code 4303389

loop_
_symmetry_equiv_pos_as_xyz
'x, y, z'
'-x, y, -z+1/2'
'x+1/2, y+1/2, z'
'-x+1/2, y+1/2, -z+1/2'
'-x, -y, -z'
'x, -y, z-1/2'
'-x+1/2, -y+1/2, -z'
'x+1/2, -y+1/2, z-1/2'

loop_
_atom_site_label
_atom_site_type_symbol
_atom_site_fract_x
_atom_site_fract_y
_atom_site_fract_z
_atom_site_U_iso_or_equiv
_atom_site_adp_type
_atom_site_occupancy
_atom_site_symmetry_multiplicity
_atom_site_calc_flag
_atom_site_refinement_flags
_atom_site_disorder_assembly
_atom_site_disorder_group
Sm1 Sm 0.5000 0.704614(10) 0.7500 0.03052(8) Uani 1 2 d S . .
Si1 Si 0.59865(6) 0.84705(5) 0.87051(4) 0.03992(19) Uani 1 1 d . . .
C1 C 0.30375(19) 0.67737(16) 0.83142(13) 0.0350(6) Uani 1 1 d . . .
C2 C 0.2152(2) 0.70589(17) 0.80217(16) 0.0442(7) Uani 1 1 d . . .
C3 C 0.1337(2) 0.6685(2) 0.80714(17) 0.0554(9) Uani 1 1 d . . .
H3A H 0.0752 0.6862 0.7869 0.066 Uiso 1 1 calc R . .
C4 C 0.1375(3) 0.6065(2) 0.84087(19) 0.0636(10) Uani 1 1 d . . .
H4A H 0.0822 0.5828 0.8440 0.076 Uiso 1 1 calc R . .
C5 C 0.2238(3) 0.5794(2) 0.87017(17) 0.0566(9) Uani 1 1 d . . .
H5A H 0.2261 0.5373 0.8934 0.068 Uiso 1 1 calc R . .
C6 C 0.3083(2) 0.61369(17) 0.86595(14) 0.0422(7) Uani 1 1 d . . .
C7 C 0.3994(2) 0.57818(18) 0.89860(16) 0.0523(8) Uani 1 1 d . . .
H7A H 0.4519 0.6068 0.8900 0.063 Uiso 1 1 calc R . .
C8 C 0.4086(3) 0.5777(2) 0.96797(19) 0.0800(13) Uani 1 1 d . . .
H8A H 0.4037 0.6265 0.9820 0.120 Uiso 1 1 calc R . .
H8B H 0.4688 0.5576 0.9875 0.120 Uiso 1 1 calc R . .
H8C H 0.3590 0.5485 0.9777 0.120 Uiso 1 1 calc R . .
C9 C 0.4085(3) 0.5000(2) 0.8757(2) 0.0722(11) Uani 1 1 d . . .
H9A H 0.4025 0.5007 0.8323 0.108 Uiso 1 1 calc R . .
H9B H 0.3596 0.4702 0.8854 0.108 Uiso 1 1 calc R . .
H9C H 0.4691 0.4805 0.8950 0.108 Uiso 1 1 calc R . .
C10 C 0.2059(3) 0.7748(2) 0.7642(2) 0.0673(12) Uani 1 1 d . . .
H10A H 0.2694 0.7902 0.7612 0.081 Uiso 1 1 calc R . .
C11 C 0.1478(5) 0.7664(4) 0.7017(2) 0.116(2) Uani 1 1 d . . .
H11A H 0.1744 0.7291 0.6808 0.173 Uiso 1 1 calc R . .
H11B H 0.1467 0.8116 0.6801 0.173 Uiso 1 1 calc R . .
H11C H 0.0846 0.7531 0.7036 0.173 Uiso 1 1 calc R . .
C12 C 0.1615(7) 0.8358(3) 0.7935(3) 0.188(5) Uani 1 1 d . . .
H12A H 0.1568 0.8786 0.7685 0.282 Uiso 1 1 calc R . .
H12B H 0.2001 0.8461 0.8331 0.282 Uiso 1 1 calc R . .
H12C H 0.0996 0.8213 0.7975 0.282 Uiso 1 1 calc R . .
C13 C 0.44848(18) 0.74918(15) 0.86024(12) 0.0332(6) Uani 1 1 d . . .
C14 C 0.4415(2) 0.75881(18) 0.92495(14) 0.0437(7) Uani 1 1 d . . .
C15 C 0.3620(3) 0.7880(2) 0.9410(2) 0.0667(11) Uani 1 1 d . . .
H15A H 0.3089 0.8000 0.9111 0.080 Uiso 1 1 calc R . .
C16 C 0.3630(4) 0.7991(3) 1.0029(3) 0.0940(18) Uani 1 1 d . . .
H16A H 0.3106 0.8194 1.0142 0.113 Uiso 1 1 calc R . .
C17 C 0.4405(4) 0.7801(3) 1.0467(2) 0.1022(19) Uani 1 1 d . . .
H17A H 0.4404 0.7873 1.0876 0.123 Uiso 1 1 calc R . .
C18 C 0.5175(3) 0.7509(3) 1.03103(18) 0.0837(14) Uani 1 1 d . . .
H18A H 0.5700 0.7381 1.0611 0.100 Uiso 1 1 calc R . .
C19 C 0.5182(3) 0.7402(2) 0.97077(15) 0.0579(9) Uani 1 1 d . . .
H19A H 0.5714 0.7200 0.9606 0.069 Uiso 1 1 calc R . .
C20 C 0.5457(3) 0.9159(2) 0.91356(18) 0.0622(10) Uani 1 1 d . . .
H20A H 0.5307 0.8935 0.9488 0.093 Uiso 1 1 calc R . .
H20B H 0.4891 0.9351 0.8879 0.093 Uiso 1 1 calc R . .
H20C H 0.5900 0.9547 0.9262 0.093 Uiso 1 1 calc R . .
C21 C 0.7117(3) 0.8142(2) 0.9204(2) 0.0703(12) Uani 1 1 d . . .
H21A H 0.6986 0.7911 0.9558 0.105 Uiso 1 1 calc R . .
H21B H 0.7533 0.8548 0.9326 0.105 Uiso 1 1 calc R . .
H21C H 0.7412 0.7800 0.8983 0.105 Uiso 1 1 calc R . .
C22 C 0.6269(3) 0.8927(2) 0.80238(17) 0.0609(9) Uani 1 1 d . . .
H22A H 0.5696 0.9099 0.7762 0.091 Uiso 1 1 calc R . .
H22B H 0.6570 0.8585 0.7806 0.091 Uiso 1 1 calc R . .
H22C H 0.6685 0.9330 0.8154 0.091 Uiso 1 1 calc R . .
C23 C 0.5000 0.5547(2) 0.7500 0.0414(9) Uani 1 2 d S . .
H23A H 0.5000 0.5041 0.7500 0.050 Uiso 1 2 calc SR . .
C24 C 0.3519(2) 0.55113(17) 0.67582(15) 0.0459(7) Uani 1 1 d . . .
H24A H 0.3686 0.4995 0.6757 0.055 Uiso 1 1 calc R . .
C25 C 0.2652(3) 0.5577(3) 0.7007(2) 0.0787(13) Uani 1 1 d . . .
H25A H 0.2530 0.6088 0.7066 0.094 Uiso 1 1 calc R . .
H25B H 0.2764 0.5341 0.7402 0.094 Uiso 1 1 calc R . .
C26 C 0.1777(3) 0.5237(3) 0.6591(2) 0.0946(17) Uani 1 1 d . . .
H26A H 0.1856 0.4714 0.6582 0.114 Uiso 1 1 calc R . .
H26B H 0.1227 0.5338 0.6756 0.114 Uiso 1 1 calc R . .
C27 C 0.1614(3) 0.5530(3) 0.5952(2) 0.0856(15) Uani 1 1 d . . .
H27A H 0.1081 0.5283 0.5696 0.103 Uiso 1 1 calc R . .
H27B H 0.1468 0.6045 0.5953 0.103 Uiso 1 1 calc R . .
C28 C 0.2479(3) 0.5419(3) 0.57031(19) 0.0937(17) Uani 1 1 d . . .
H28A H 0.2374 0.5621 0.5296 0.112 Uiso 1 1 calc R . .
H28B H 0.2598 0.4901 0.5676 0.112 Uiso 1 1 calc R . .
C29 C 0.3343(3) 0.5785(3) 0.61127(18) 0.0779(13) Uani 1 1 d . . .
H29A H 0.3897 0.5692 0.5950 0.093 Uiso 1 1 calc R . .
H29B H 0.3244 0.6308 0.6110 0.093 Uiso 1 1 calc R . .
N1 N 0.38600(16) 0.71247(12) 0.81927(11) 0.0325(5) Uani 1 1 d . . .
N2 N 0.52291(16) 0.77624(13) 0.84112(11) 0.0363(5) Uani 1 1 d . . .
N3 N 0.43127(17) 0.58991(13) 0.71416(12) 0.0453(6) Uani 1 1 d . . .

loop_
_atom_site_aniso_label
_atom_site_aniso_U_11
_atom_site_aniso_U_22
_atom_site_aniso_U_33
_atom_site_aniso_U_23
_atom_site_aniso_U_13
_atom_site_aniso_U_12
Sm1 0.03061(11) 0.03270(12) 0.02790(11) 0.000 0.00575(7) 0.000
Si1 0.0326(4) 0.0427(4) 0.0422(5) -0.0097(4) 0.0031(3) -0.0049(3)
C1 0.0323(14) 0.0406(14) 0.0334(14) -0.0055(12) 0.0102(11) -0.0059(11)
C2 0.0335(15) 0.0502(18) 0.0473(18) -0.0004(14) 0.0053(13) -0.0032(13)
C3 0.0330(16) 0.064(2) 0.068(2) -0.0041(19) 0.0085(15) -0.0029(15)
C4 0.047(2) 0.068(2) 0.081(3) -0.003(2) 0.0248(19) -0.0187(17)
C5 0.059(2) 0.053(2) 0.063(2) 0.0094(17) 0.0238(18) -0.0105(16)
C6 0.0461(17) 0.0420(16) 0.0397(16) 0.0020(13) 0.0124(13) -0.0021(13)
C7 0.0538(19) 0.0492(19) 0.053(2) 0.0147(16) 0.0111(16) 0.0027(15)
C8 0.098(3) 0.078(3) 0.058(3) 0.025(2) 0.004(2) 0.002(2)
C9 0.079(3) 0.055(2) 0.084(3) 0.016(2) 0.021(2) 0.011(2)
C10 0.0365(18) 0.068(2) 0.090(3) 0.030(2) -0.0024(18) 0.0011(16)
C11 0.172(6) 0.104(4) 0.064(3) 0.022(3) 0.013(4) 0.007(4)
C12 0.370(13) 0.061(4) 0.102(5) -0.002(3) -0.016(7) 0.056(6)
C13 0.0295(13) 0.0379(15) 0.0317(14) -0.0037(11) 0.0055(11) 0.0034(11)
C14 0.0404(16) 0.0549(19) 0.0360(16) -0.0101(14) 0.0087(13) -0.0091(14)
C15 0.046(2) 0.100(3) 0.058(2) -0.028(2) 0.0190(17) -0.0092(19)
C16 0.074(3) 0.141(5) 0.080(3) -0.044(3) 0.045(3) -0.005(3)
C17 0.098(4) 0.170(6) 0.043(2) -0.028(3) 0.025(3) -0.020(4)
C18 0.080(3) 0.132(4) 0.035(2) -0.002(2) 0.006(2) -0.015(3)
C19 0.056(2) 0.082(3) 0.0349(18) -0.0036(18) 0.0084(15) -0.0041(19)
C20 0.066(2) 0.053(2) 0.068(2) -0.0213(19) 0.0181(19) -0.0037(17)
C21 0.0384(19) 0.076(3) 0.087(3) 0.000(2) -0.0073(19) -0.0055(17)
C22 0.061(2) 0.060(2) 0.063(2) -0.0024(19) 0.0155(18) -0.0181(17)
C23 0.047(2) 0.030(2) 0.046(2) 0.000 0.0076(19) 0.000
C24 0.0442(16) 0.0388(16) 0.0485(19) -0.0015(14) -0.0031(14) -0.0079(13)
C25 0.050(2) 0.125(4) 0.058(2) -0.021(3) 0.0053(18) -0.020(2)
C26 0.055(2) 0.156(5) 0.070(3) -0.018(3) 0.009(2) -0.041(3)
C27 0.054(2) 0.098(3) 0.088(3) 0.015(3) -0.022(2) -0.022(2)
C28 0.082(3) 0.144(5) 0.045(2) 0.006(3) -0.009(2) -0.038(3)
C29 0.060(2) 0.114(4) 0.053(2) 0.010(2) -0.0009(19) -0.032(2)
N1 0.0276(11) 0.0393(13) 0.0301(12) 0.0005(9) 0.0055(9) -0.0007(9)
N2 0.0322(12) 0.0425(13) 0.0340(13) -0.0065(10) 0.0069(10) -0.0050(10)
N3 0.0404(14) 0.0368(13) 0.0524(16) -0.0010(12) -0.0031(12) -0.0036(10)

loop_
_atom_type_symbol
_atom_type_description
_atom_type_scat_dispersion_real
_atom_type_scat_dispersion_imag
_atom_type_scat_source
C C 0.0033 0.0016 'International Tables Vol C Tables 4.2.6.8 and 6.1.1.4'
H H 0.0000 0.0000 'International Tables Vol C Tables 4.2.6.8 and 6.1.1.4'
N N 0.0061 0.0033 'International Tables Vol C Tables 4.2.6.8 and 6.1.1.4'
Si Si 0.0817 0.0704 'International Tables Vol C Tables 4.2.6.8 and 6.1.1.4'
Sm Sm -0.1638 3.4418 'International Tables Vol C Tables 4.2.6.8 and 6.1.1.4'

loop_
_geom_angle_atom_site_label_1
_geom_angle_atom_site_label_2
_geom_angle_atom_site_label_3
_geom_angle
_geom_angle_site_symmetry_1
_geom_angle_site_symmetry_3
_geom_angle_publ_flag
N3 Sm1 N3 56.63(12) . 2_656 ?
N3 Sm1 N2 137.74(9) . . ?
N3 Sm1 N2 103.08(9) 2_656 . ?
N3 Sm1 N2 103.08(9) . 2_656 ?
N3 Sm1 N2 137.74(9) 2_656 2_656 ?
N2 Sm1 N2 113.42(12) . 2_656 ?
N3 Sm1 N1 88.70(8) . . ?
N3 Sm1 N1 97.10(8) 2_656 . ?
N2 Sm1 N1 54.82(8) . . ?
N2 Sm1 N1 120.87(8) 2_656 . ?
N3 Sm1 N1 97.10(8) . 2_656 ?
N3 Sm1 N1 88.70(8) 2_656 2_656 ?
N2 Sm1 N1 120.87(8) . 2_656 ?
N2 Sm1 N1 54.82(8) 2_656 2_656 ?
N1 Sm1 N1 173.42(10) . 2_656 ?
N3 Sm1 C23 28.31(6) . . ?
N3 Sm1 C23 28.31(6) 2_656 . ?
N2 Sm1 C23 123.29(6) . . ?
N2 Sm1 C23 123.29(6) 2_656 . ?
N1 Sm1 C23 93.29(5) . . ?
N1 Sm1 C23 93.29(5) 2_656 . ?
N3 Sm1 C13 111.98(9) . . ?
N3 Sm1 C13 97.40(9) 2_656 . ?
N2 Sm1 C13 27.80(8) . . ?
N2 Sm1 C13 124.81(8) 2_656 . ?
N1 Sm1 C13 27.55(7) . . ?
N1 Sm1 C13 148.63(7) 2_656 . ?
C23 Sm1 C13 106.60(6) . . ?
N3 Sm1 C13 97.40(9) . 2_656 ?
N3 Sm1 C13 111.98(9) 2_656 2_656 ?
N2 Sm1 C13 124.81(8) . 2_656 ?
N2 Sm1 C13 27.80(8) 2_656 2_656 ?
N1 Sm1 C13 148.63(7) . 2_656 ?
N1 Sm1 C13 27.55(7) 2_656 2_656 ?
C23 Sm1 C13 106.60(6) . 2_656 ?
C13 Sm1 C13 146.79(11) . 2_656 ?
N2 Si1 C20 114.11(15) . . ?
N2 Si1 C21 112.58(16) . . ?
C20 Si1 C21 108.4(2) . . ?
N2 Si1 C22 104.97(14) . . ?
C20 Si1 C22 108.24(19) . . ?
C21 Si1 C22 108.3(2) . . ?
C6 C1 C2 119.8(3) . . ?
C6 C1 N1 122.9(3) . . ?
C2 C1 N1 117.1(3) . . ?
C3 C2 C1 118.8(3) . . ?
C3 C2 C10 119.1(3) . . ?
C1 C2 C10 122.1(3) . . ?
C4 C3 C2 121.8(3) . . ?
C3 C4 C5 119.4(3) . . ?
C4 C5 C6 121.5(3) . . ?
C1 C6 C5 118.7(3) . . ?
C1 C6 C7 124.1(3) . . ?
C5 C6 C7 117.2(3) . . ?
C6 C7 C8 111.5(3) . . ?
C6 C7 C9 111.7(3) . . ?
C8 C7 C9 109.9(3) . . ?
C11 C10 C12 106.4(4) . . ?
C11 C10 C2 114.2(4) . . ?
C12 C10 C2 111.3(4) . . ?
N1 C13 N2 116.1(2) . . ?
N1 C13 C14 123.7(2) . . ?
N2 C13 C14 120.1(2) . . ?
N1 C13 Sm1 61.41(14) . . ?
N2 C13 Sm1 56.34(14) . . ?
C14 C13 Sm1 165.0(2) . . ?
C19 C14 C15 118.6(3) . . ?
C19 C14 C13 118.7(3) . . ?
C15 C14 C13 122.6(3) . . ?
C14 C15 C16 119.1(4) . . ?
C17 C16 C15 120.2(4) . . ?
C18 C17 C16 120.6(4) . . ?
C17 C18 C19 120.0(4) . . ?
C18 C19 C14 121.4(4) . . ?
N3 C23 N3 120.7(4) 2_656 . ?
N3 C23 Sm1 60.36(19) 2_656 . ?
N3 C23 Sm1 60.36(19) . . ?
N3 C24 C25 111.0(3) . . ?
N3 C24 C29 110.4(3) . . ?
C25 C24 C29 111.1(3) . . ?
C24 C25 C26 113.1(4) . . ?
C27 C26 C25 111.8(4) . . ?
C28 C27 C26 110.0(4) . . ?
C27 C28 C29 110.8(4) . . ?
C24 C29 C28 111.9(3) . . ?
C13 N1 C1 124.4(2) . . ?
C13 N1 Sm1 91.04(16) . . ?
C1 N1 Sm1 141.34(18) . . ?
C13 N2 Si1 129.9(2) . . ?
C13 N2 Sm1 95.86(16) . . ?
Si1 N2 Sm1 133.89(13) . . ?
C23 N3 C24 121.2(3) . . ?
C23 N3 Sm1 91.3(2) . . ?
C24 N3 Sm1 147.4(2) . . ?

loop_
_geom_bond_atom_site_label_1
_geom_bond_atom_site_label_2
_geom_bond_distance
_geom_bond_site_symmetry_2
_geom_bond_publ_flag
Sm1 N3 2.394(2) . ?
Sm1 N3 2.394(2) 2_656 ?
Sm1 N2 2.398(2) . ?
Sm1 N2 2.398(2) 2_656 ?
Sm1 N1 2.517(2) . ?
Sm1 N1 2.517(2) 2_656 ?
Sm1 C23 2.754(4) . ?
Sm1 C13 2.866(3) . ?
Sm1 C13 2.866(3) 2_656 ?
Si1 N2 1.737(2) . ?
Si1 C20 1.861(4) . ?
Si1 C21 1.871(4) . ?
Si1 C22 1.871(4) . ?
C1 C6 1.399(4) . ?
C1 C2 1.409(4) . ?
C1 N1 1.435(3) . ?
C2 C3 1.394(4) . ?
C2 C10 1.517(5) . ?
C3 C4 1.363(5) . ?
C4 C5 1.373(5) . ?
C5 C6 1.401(4) . ?
C6 C7 1.511(4) . ?
C7 C8 1.538(5) . ?
C7 C9 1.542(5) . ?
C10 C11 1.479(7) . ?
C10 C12 1.515(8) . ?
C13 N1 1.326(3) . ?
C13 N2 1.344(4) . ?
C13 C14 1.493(4) . ?
C14 C19 1.383(5) . ?
C14 C15 1.389(5) . ?
C15 C16 1.407(6) . ?
C16 C17 1.367(8) . ?
C17 C18 1.355(7) . ?
C18 C19 1.373(5) . ?
C23 N3 1.307(3) 2_656 ?
C23 N3 1.307(3) . ?
C24 N3 1.463(4) . ?
C24 C25 1.490(5) . ?
C24 C29 1.506(5) . ?
C25 C26 1.534(5) . ?
C26 C27 1.504(6) . ?
C27 C28 1.497(7) . ?
C28 C29 1.539(5) . ?
